data_7248571
loop_
_publ_author_name
'Nag, Sayak'
'Emmerling, Franziska'
'Tothadi, Srinu'
'Bhattacharya, Biswajit'
'Ghosh, Soumyajit'

_publ_section_title
;
 Distinct photomechanical responses of two new 1,3-dimethylbarbituric acid
 derivative crystals
;
_journal_issue 22
_journal_name_full CrystEngComm
_journal_page_first 2871
_journal_page_last 2882
_journal_paper_doi 10.1039/D4CE00233D
_journal_volume 26
_journal_year 2024
_chemical_formula_moiety 'C15 H16 N2 O5'
_chemical_formula_sum 'C15 H16 N2 O5'
_chemical_formula_weight 304.30
_space_group_crystal_system triclinic
_space_group_IT_number 2
_space_group_name_Hall '-P 1'
_space_group_name_H-M_alt 'P -1'
_atom_sites_solution_hydrogens geom
_audit_creation_date 2022-12-21
_audit_creation_method
;
Olex2 1.2
(compiled 2018.05.29 svn.r3508 for OlexSys, GUI svn.r5506)
;
_audit_update_record
;
2024-01-08 deposited with the CCDC.	2024-04-29 downloaded from the CCDC.
;
_cell_angle_alpha 82.16(6)
_cell_angle_beta 76.38(5)
_cell_angle_gamma 71.47(4)
_cell_formula_units_Z 2
_cell_length_a 7.456(6)
_cell_length_b 8.475(8)
_cell_length_c 11.895(16)
_cell_measurement_reflns_used 2407
_cell_measurement_temperature 298(2)
_cell_measurement_theta_max 30.90
_cell_measurement_theta_min 3.00
_cell_volume 691.1(13)
_computing_cell_refinement 'SAINT V8.40B (?, 2016)'
_computing_data_reduction 'SAINT V8.40B (?, 2016)'
_computing_molecular_graphics 'Olex2 (Dolomanov et al., 2009)'
_computing_publication_material 'Olex2 (Dolomanov et al., 2009)'
_computing_structure_refinement 'ShelXL (Sheldrick, 2015)'
_computing_structure_solution 'SHELXT 2018/2 (Sheldrick, 2018)'
_diffrn_ambient_temperature 298
_diffrn_measured_fraction_theta_full 0.981
_diffrn_measured_fraction_theta_max 0.981
_diffrn_measurement_device_type 'Bruker D8 QUEST'
_diffrn_measurement_method '\f and \w scans'
_diffrn_radiation_type MoK\a
_diffrn_radiation_wavelength 0.71073
_diffrn_reflns_av_R_equivalents 0.0565
_diffrn_reflns_av_unetI/netI 0.0249
_diffrn_reflns_Laue_measured_fraction_full 0.981
_diffrn_reflns_Laue_measured_fraction_max 0.981
_diffrn_reflns_limit_h_max 8
_diffrn_reflns_limit_h_min -8
_diffrn_reflns_limit_k_max 10
_diffrn_reflns_limit_k_min -10
_diffrn_reflns_limit_l_max 14
_diffrn_reflns_limit_l_min -14
_diffrn_reflns_number 30947
_diffrn_reflns_point_group_measured_fraction_full 0.981
_diffrn_reflns_point_group_measured_fraction_max 0.981
_diffrn_reflns_theta_full 24.997
_diffrn_reflns_theta_max 24.997
_diffrn_reflns_theta_min 3.108
_diffrn_standards_number 0
_exptl_absorpt_coefficient_mu 0.111
_exptl_absorpt_correction_T_max 0.7480
_exptl_absorpt_correction_T_min 0.6936
_exptl_absorpt_correction_type multi-scan
_exptl_absorpt_process_details
'SADABS-2016/2 (Bruker,2016/2) was used for absorption correction. wR2(int) was 0.1075 before and 0.0645 after correction. The Ratio of minimum to maximum transmission is 0.9273. The \l/2 correction factor is Not present.'
_exptl_crystal_colour yellow
_exptl_crystal_colour_primary yellow
_exptl_crystal_density_diffrn 1.462
_exptl_crystal_description block
_exptl_crystal_F_000 320
_exptl_crystal_size_max 0.16
_exptl_crystal_size_mid 0.12
_exptl_crystal_size_min 0.1
_refine_diff_density_max 0.232
_refine_diff_density_min -0.206
_refine_diff_density_rms 0.040
_refine_ls_extinction_method none
_refine_ls_goodness_of_fit_ref 1.067
_refine_ls_hydrogen_treatment constr
_refine_ls_matrix_type full
_refine_ls_number_parameters 203
_refine_ls_number_reflns 2380
_refine_ls_number_restraints 0
_refine_ls_restrained_S_all 1.067
_refine_ls_R_factor_all 0.0455
_refine_ls_R_factor_gt 0.0393
_refine_ls_shift/su_max 0.000
_refine_ls_shift/su_mean 0.000
_refine_ls_structure_factor_coef Fsqd
_refine_ls_weighting_details 'w=1/[\s^2^(Fo^2^)+(0.0587P)^2^+0.2122P] where P=(Fo^2^+2Fc^2^)/3'
_refine_ls_weighting_scheme calc
_refine_ls_wR_factor_gt 0.1071
_refine_ls_wR_factor_ref 0.1113
_reflns_Friedel_coverage 0.000
_reflns_number_gt 2101
_reflns_number_total 2380
_reflns_threshold_expression 'I > 2\s(I)'
_cod_data_source_file d4ce00233d5.cif
_cod_data_source_block sn_5_0m_a
_cod_depositor_comments 'Adding full bibliography for 7248571--7248572.cif.'
_cod_database_code 7248571
_shelx_shelxl_version_number 2018/3
_shelx_space_group_comment
;
The symmetry employed for this shelxl refinement is uniquely defined
by the following loop, which should always be used as a source of
symmetry information in preference to the above space-group names.
They are only intended as comments.
;
_shelx_estimated_absorpt_t_max 0.989
_shelx_estimated_absorpt_t_min 0.982
_olex2_refinement_description
;
1. Fixed Uiso
 At 1.2 times of:
  All C(H) groups
 At 1.5 times of:
  All C(H,H,H) groups
2.a Aromatic/amide H refined with riding coordinates:
 C4(H4), C6(H6), C7(H7), C13(H13)
2.b Idealised Me refined as rotating group:
 C1(H1A,H1B,H1C), C9(H9A,H9B,H9C), C12(H12A,H12B,H12C), C15(H15A,H15B,H15C)
;
_olex2_submission_special_instructions 'No special instructions were received'

loop_
_space_group_symop_operation_xyz
'x, y, z'
'-x, -y, -z'

loop_
_atom_site_label
_atom_site_type_symbol
_atom_site_fract_x
_atom_site_fract_y
_atom_site_fract_z
_atom_site_U_iso_or_equiv
_atom_site_adp_type
_atom_site_occupancy
_atom_site_site_symmetry_order
_atom_site_calc_flag
_atom_site_refinement_flags_posn
_atom_site_refinement_flags_adp
_atom_site_refinement_flags_occupancy
_atom_site_disorder_assembly
_atom_site_disorder_group
O1 O 0.68085(17) 0.23765(14) 0.12714(9) 0.0440(3) Uani 1 1 d . . . . .
O2 O 0.16352(19) 0.73204(14) 0.52140(10) 0.0508(4) Uani 1 1 d . . . . .
O3 O -0.1911(2) 0.82737(17) 0.87921(11) 0.0579(4) Uani 1 1 d . . . . .
O4 O 0.0164(2) 0.29278(16) 0.77672(10) 0.0549(4) Uani 1 1 d . . . . .
O5 O 0.58051(17) 0.53663(14) 0.19265(9) 0.0424(3) Uani 1 1 d . . . . .
N1 N -0.09027(18) 0.55937(17) 0.82660(10) 0.0361(3) Uani 1 1 d . . . . .
N2 N -0.00060(18) 0.77442(15) 0.70228(11) 0.0330(3) Uani 1 1 d . . . . .
C1 C -0.1997(3) 0.5089(3) 0.93701(14) 0.0529(5) Uani 1 1 d . . . . .
H1A H -0.324315 0.510167 0.927211 0.079 Uiso 1 1 calc GR . . . .
H1B H -0.215582 0.585080 0.993917 0.079 Uiso 1 1 calc GR . . . .
H1C H -0.131036 0.398395 0.962402 0.079 Uiso 1 1 calc GR . . . .
C2 C 0.0127(2) 0.4373(2) 0.74991(13) 0.0342(4) Uani 1 1 d . . . . .
C3 C 0.1135(2) 0.49202(18) 0.63644(12) 0.0286(3) Uani 1 1 d . . . . .
C4 C 0.2081(2) 0.36575(18) 0.56403(12) 0.0299(3) Uani 1 1 d . . . . .
H4 H 0.188583 0.265608 0.598467 0.036 Uiso 1 1 calc R . . . .
C5 C 0.32904(19) 0.34239(18) 0.45013(12) 0.0280(3) Uani 1 1 d . . . . .
C6 C 0.3874(2) 0.18052(18) 0.41218(13) 0.0336(4) Uani 1 1 d . . . . .
H6 H 0.345951 0.097792 0.460813 0.040 Uiso 1 1 calc R . . . .
C7 C 0.5038(2) 0.14023(19) 0.30556(13) 0.0358(4) Uani 1 1 d . . . . .
H7 H 0.539474 0.032066 0.282594 0.043 Uiso 1 1 calc R . . . .
C8 C 0.5673(2) 0.26147(18) 0.23296(12) 0.0312(3) Uani 1 1 d . . . . .
C9 C 0.7200(3) 0.0809(2) 0.07745(16) 0.0525(5) Uani 1 1 d . . . . .
H9A H 0.794096 -0.007692 0.122485 0.079 Uiso 1 1 calc GR . . . .
H9B H 0.791714 0.085170 -0.000763 0.079 Uiso 1 1 calc GR . . . .
H9C H 0.600205 0.060903 0.077605 0.079 Uiso 1 1 calc GR . . . .
C10 C -0.0997(2) 0.7267(2) 0.80756(13) 0.0369(4) Uani 1 1 d . . . . .
C11 C 0.0981(2) 0.67007(19) 0.61282(12) 0.0311(3) Uani 1 1 d . . . . .
C12 C -0.0155(3) 0.9523(2) 0.68075(16) 0.0473(4) Uani 1 1 d . . . . .
H12A H -0.115731 1.006502 0.638218 0.071 Uiso 1 1 calc GR . . . .
H12B H 0.105302 0.964770 0.636553 0.071 Uiso 1 1 calc GR . . . .
H12C H -0.045942 1.001995 0.753382 0.071 Uiso 1 1 calc GR . . . .
C13 C 0.3942(2) 0.46526(18) 0.37554(12) 0.0300(3) Uani 1 1 d . . . . .
H13 H 0.358151 0.573611 0.398247 0.036 Uiso 1 1 calc R . . . .
C14 C 0.5106(2) 0.42570(18) 0.26977(12) 0.0295(3) Uani 1 1 d . . . . .
C15 C 0.4924(3) 0.7093(2) 0.21173(16) 0.0486(4) Uani 1 1 d . . . . .
H15A H 0.355296 0.736172 0.218523 0.073 Uiso 1 1 calc GR . . . .
H15B H 0.543913 0.775070 0.147656 0.073 Uiso 1 1 calc GR . . . .
H15C H 0.518690 0.732844 0.281869 0.073 Uiso 1 1 calc GR . . . .

loop_
_atom_site_aniso_label
_atom_site_aniso_U_11
_atom_site_aniso_U_22
_atom_site_aniso_U_33
_atom_site_aniso_U_23
_atom_site_aniso_U_13
_atom_site_aniso_U_12
O1 0.0552(7) 0.0368(6) 0.0313(6) -0.0115(5) 0.0110(5) -0.0120(5)
O2 0.0723(8) 0.0297(6) 0.0329(6) 0.0000(5) 0.0136(6) -0.0095(6)
O3 0.0657(8) 0.0588(9) 0.0420(7) -0.0251(6) 0.0119(6) -0.0160(7)
O4 0.0782(9) 0.0407(7) 0.0380(7) 0.0034(5) 0.0086(6) -0.0243(6)
O5 0.0542(7) 0.0317(6) 0.0336(6) -0.0034(5) 0.0114(5) -0.0166(5)
N1 0.0376(7) 0.0464(8) 0.0228(6) -0.0031(5) 0.0018(5) -0.0159(6)
N2 0.0359(7) 0.0306(7) 0.0298(6) -0.0064(5) -0.0016(5) -0.0081(5)
C1 0.0569(11) 0.0724(13) 0.0269(8) -0.0031(8) 0.0086(7) -0.0280(10)
C2 0.0369(8) 0.0376(9) 0.0271(8) -0.0003(6) -0.0028(6) -0.0131(7)
C3 0.0292(7) 0.0315(8) 0.0241(7) -0.0009(6) -0.0033(6) -0.0094(6)
C4 0.0324(7) 0.0283(8) 0.0287(7) 0.0023(6) -0.0056(6) -0.0109(6)
C5 0.0279(7) 0.0293(8) 0.0259(7) -0.0021(6) -0.0047(6) -0.0075(6)
C6 0.0377(8) 0.0281(8) 0.0330(8) 0.0003(6) -0.0036(6) -0.0106(6)
C7 0.0434(9) 0.0251(8) 0.0359(8) -0.0075(6) -0.0027(7) -0.0077(6)
C8 0.0315(7) 0.0317(8) 0.0268(7) -0.0066(6) -0.0011(6) -0.0062(6)
C9 0.0665(12) 0.0413(10) 0.0404(10) -0.0186(8) 0.0040(8) -0.0073(9)
C10 0.0342(8) 0.0464(9) 0.0294(8) -0.0103(7) -0.0017(6) -0.0111(7)
C11 0.0308(7) 0.0311(8) 0.0271(8) -0.0026(6) -0.0023(6) -0.0059(6)
C12 0.0556(10) 0.0318(9) 0.0494(10) -0.0098(7) -0.0011(8) -0.0100(8)
C13 0.0331(7) 0.0272(7) 0.0279(7) -0.0055(6) -0.0013(6) -0.0083(6)
C14 0.0313(7) 0.0292(8) 0.0267(7) -0.0015(6) -0.0019(6) -0.0103(6)
C15 0.0635(11) 0.0313(9) 0.0450(10) 0.0001(7) 0.0016(8) -0.0162(8)

loop_
_atom_type_symbol
_atom_type_description
_atom_type_scat_dispersion_real
_atom_type_scat_dispersion_imag
_atom_type_scat_source
C C 0.0033 0.0016 'International Tables Vol C Tables 4.2.6.8 and 6.1.1.4'
H H 0.0000 0.0000 'International Tables Vol C Tables 4.2.6.8 and 6.1.1.4'
N N 0.0061 0.0033 'International Tables Vol C Tables 4.2.6.8 and 6.1.1.4'
O O 0.0106 0.0060 'International Tables Vol C Tables 4.2.6.8 and 6.1.1.4'

loop_
_geom_angle_atom_site_label_1
_geom_angle_atom_site_label_2
_geom_angle_atom_site_label_3
_geom_angle
_geom_angle_site_symmetry_1
_geom_angle_site_symmetry_3
_geom_angle_publ_flag
C8 O1 C9 118.45(14) . . ?
C14 O5 C15 117.22(14) . . ?
C2 N1 C1 117.62(16) . . ?
C2 N1 C10 125.53(14) . . ?
C10 N1 C1 116.85(15) . . ?
C10 N2 C11 124.96(15) . . ?
C10 N2 C12 116.62(15) . . ?
C11 N2 C12 118.20(15) . . ?
N1 C1 H1A 109.5 . . ?
N1 C1 H1B 109.5 . . ?
N1 C1 H1C 109.5 . . ?
H1A C1 H1B 109.5 . . ?
H1A C1 H1C 109.5 . . ?
H1B C1 H1C 109.5 . . ?
O4 C2 N1 120.28(16) . . ?
O4 C2 C3 122.85(16) . . ?
N1 C2 C3 116.87(16) . . ?
C4 C3 C2 113.71(15) . . ?
C4 C3 C11 127.96(15) . . ?
C11 C3 C2 118.30(14) . . ?
C3 C4 H4 110.7 . . ?
C3 C4 C5 138.61(14) . . ?
C5 C4 H4 110.7 . . ?
C6 C5 C4 116.00(14) . . ?
C6 C5 C13 117.95(15) . . ?
C13 C5 C4 126.04(15) . . ?
C5 C6 H6 118.9 . . ?
C7 C6 C5 122.22(15) . . ?
C7 C6 H6 118.9 . . ?
C6 C7 H7 120.3 . . ?
C6 C7 C8 119.46(15) . . ?
C8 C7 H7 120.3 . . ?
O1 C8 C7 125.01(15) . . ?
O1 C8 C14 115.75(14) . . ?
C7 C8 C14 119.24(15) . . ?
O1 C9 H9A 109.5 . . ?
O1 C9 H9B 109.5 . . ?
O1 C9 H9C 109.5 . . ?
H9A C9 H9B 109.5 . . ?
H9A C9 H9C 109.5 . . ?
H9B C9 H9C 109.5 . . ?
O3 C10 N1 122.28(16) . . ?
O3 C10 N2 121.07(18) . . ?
N2 C10 N1 116.65(15) . . ?
O2 C11 N2 117.81(16) . . ?
O2 C11 C3 124.77(15) . . ?
N2 C11 C3 117.42(14) . . ?
N2 C12 H12A 109.5 . . ?
N2 C12 H12B 109.5 . . ?
N2 C12 H12C 109.5 . . ?
H12A C12 H12B 109.5 . . ?
H12A C12 H12C 109.5 . . ?
H12B C12 H12C 109.5 . . ?
C5 C13 H13 120.0 . . ?
C14 C13 C5 120.05(15) . . ?
C14 C13 H13 120.0 . . ?
O5 C14 C8 115.08(15) . . ?
O5 C14 C13 123.84(15) . . ?
C13 C14 C8 121.08(15) . . ?
O5 C15 H15A 109.5 . . ?
O5 C15 H15B 109.5 . . ?
O5 C15 H15C 109.5 . . ?
H15A C15 H15B 109.5 . . ?
H15A C15 H15C 109.5 . . ?
H15B C15 H15C 109.5 . . ?

loop_
_geom_bond_atom_site_label_1
_geom_bond_atom_site_label_2
_geom_bond_distance
_geom_bond_site_symmetry_2
_geom_bond_publ_flag
O1 C8 1.342(2) . ?
O1 C9 1.445(2) . ?
O2 C11 1.206(2) . ?
O3 C10 1.214(2) . ?
O4 C2 1.216(2) . ?
O5 C14 1.360(2) . ?
O5 C15 1.426(2) . ?
N1 C1 1.462(2) . ?
N1 C2 1.384(2) . ?
N1 C10 1.387(3) . ?
N2 C10 1.376(2) . ?
N2 C11 1.389(2) . ?
N2 C12 1.467(3) . ?
C1 H1A 0.9600 . ?
C1 H1B 0.9600 . ?
C1 H1C 0.9600 . ?
C2 C3 1.474(3) . ?
C3 C4 1.367(2) . ?
C3 C11 1.469(3) . ?
C4 H4 0.9300 . ?
C4 C5 1.439(3) . ?
C5 C6 1.404(2) . ?
C5 C13 1.405(2) . ?
C6 H6 0.9300 . ?
C6 C7 1.375(3) . ?
C7 H7 0.9300 . ?
C7 C8 1.379(2) . ?
C8 C14 1.419(2) . ?
C9 H9A 0.9600 . ?
C9 H9B 0.9600 . ?
C9 H9C 0.9600 . ?
C12 H12A 0.9600 . ?
C12 H12B 0.9600 . ?
C12 H12C 0.9600 . ?
C13 H13 0.9300 . ?
C13 C14 1.365(3) . ?
C15 H15A 0.9600 . ?
C15 H15B 0.9600 . ?
C15 H15C 0.9600 . ?

loop_
_geom_torsion_atom_site_label_1
_geom_torsion_atom_site_label_2
_geom_torsion_atom_site_label_3
_geom_torsion_atom_site_label_4
_geom_torsion
_geom_torsion_site_symmetry_1
_geom_torsion_site_symmetry_2
_geom_torsion_site_symmetry_3
_geom_torsion_site_symmetry_4
_geom_torsion_publ_flag
O1 C8 C14 O5 -0.45(19) . . . . ?
O1 C8 C14 C13 179.64(13) . . . . ?
O4 C2 C3 C4 1.0(2) . . . . ?
O4 C2 C3 C11 179.51(15) . . . . ?
N1 C2 C3 C4 -178.42(12) . . . . ?
N1 C2 C3 C11 0.1(2) . . . . ?
C1 N1 C2 O4 -2.7(2) . . . . ?
C1 N1 C2 C3 176.72(13) . . . . ?
C1 N1 C10 O3 1.3(2) . . . . ?
C1 N1 C10 N2 -178.35(13) . . . . ?
C2 N1 C10 O3 -179.08(15) . . . . ?
C2 N1 C10 N2 1.3(2) . . . . ?
C2 C3 C4 C5 -177.90(16) . . . . ?
C2 C3 C11 O2 -175.33(14) . . . . ?
C2 C3 C11 N2 4.1(2) . . . . ?
C3 C4 C5 C6 -178.03(16) . . . . ?
C3 C4 C5 C13 2.7(3) . . . . ?
C4 C3 C11 O2 2.9(2) . . . . ?
C4 C3 C11 N2 -177.63(13) . . . . ?
C4 C5 C6 C7 -179.66(13) . . . . ?
C4 C5 C13 C14 179.30(13) . . . . ?
C5 C6 C7 C8 0.4(2) . . . . ?
C5 C13 C14 O5 -179.75(13) . . . . ?
C5 C13 C14 C8 0.1(2) . . . . ?
C6 C5 C13 C14 0.1(2) . . . . ?
C6 C7 C8 O1 -179.89(14) . . . . ?
C6 C7 C8 C14 -0.2(2) . . . . ?
C7 C8 C14 O5 179.83(13) . . . . ?
C7 C8 C14 C13 -0.1(2) . . . . ?
C9 O1 C8 C7 8.8(2) . . . . ?
C9 O1 C8 C14 -170.87(14) . . . . ?
C10 N1 C2 O4 177.62(15) . . . . ?
C10 N1 C2 C3 -2.9(2) . . . . ?
C10 N2 C11 O2 173.28(14) . . . . ?
C10 N2 C11 C3 -6.2(2) . . . . ?
C11 N2 C10 O3 -176.03(14) . . . . ?
C11 N2 C10 N1 3.6(2) . . . . ?
C11 C3 C4 C5 3.8(3) . . . . ?
C12 N2 C10 O3 -1.5(2) . . . . ?
C12 N2 C10 N1 178.17(13) . . . . ?
C12 N2 C11 O2 -1.2(2) . . . . ?
C12 N2 C11 C3 179.30(13) . . . . ?
C13 C5 C6 C7 -0.3(2) . . . . ?
C15 O5 C14 C8 165.09(14) . . . . ?
C15 O5 C14 C13 -15.0(2) . . . . ?
